data_7010762
loop_
_publ_author_name
'Garrido Montalban, Antonio'
'Michel, Sarah L. J.'
'Baum, Sven M.'
'Vesper, Benjamin J.'
'White, Andrew J. P.'
'Williams, David J.'
'Barrett, Anthony G. M.'
'Hoffman, Brian M.'

_publ_section_title
;
 Lanthanide porphyrazine sandwich complexes: synthetic, structural and
 spectroscopic investigations
;
_journal_issue 22
_journal_name_full 'Journal of the Chemical Society, Dalton Transactions'
_journal_page_first 3269
_journal_paper_doi 10.1039/b103346h
_journal_year 2001
_chemical_formula_sum 'C80 H112 Ce N16'
_chemical_formula_weight 1437.98
_chemical_name_systematic
; 
? 
;
_space_group_IT_number 9
_symmetry_cell_setting monoclinic
_symmetry_space_group_name_Hall 'C -2yc'
_symmetry_space_group_name_H-M 'C 1 c 1'
_atom_sites_solution_hydrogens geom
_atom_sites_solution_primary direct
_atom_sites_solution_secondary difmap
_audit_creation_method SHELXL
_cell_angle_alpha 90.00
_cell_angle_beta 112.655(4)
_cell_angle_gamma 90.00
_cell_formula_units_Z 4
_cell_length_a 32.0941(15)
_cell_length_b 9.6173(8)
_cell_length_c 27.8404(13)
_cell_measurement_reflns_used 23
_cell_measurement_temperature 293(2)
_cell_measurement_theta_max 27.98
_cell_measurement_theta_min 10.92
_cell_volume 7930.1(9)
_computing_cell_refinement 'Siemens XSCANS'
_computing_data_collection 'Siemens XSCANS'
_computing_data_reduction 'Siemens SHELXTL'
_computing_molecular_graphics 'Siemens SHELXTL'
_computing_publication_material 'Siemens SHELXTL'
_computing_structure_refinement 'SHELXL-93 (Sheldrick, 1993)'
_computing_structure_solution 'SHELXS-86 (Sheldrick, 1990)'
_diffrn_ambient_temperature 293(2)
_diffrn_measurement_device 'Siemens P4'
_diffrn_measurement_method '\w scans'
_diffrn_radiation_monochromator graphite
_diffrn_radiation_source 'fine-focus sealed tube'
_diffrn_radiation_type CuK\a
_diffrn_radiation_wavelength 1.54178
_diffrn_reflns_av_R_equivalents 0.0000
_diffrn_reflns_av_sigmaI/netI 0.0636
_diffrn_reflns_limit_h_max 36
_diffrn_reflns_limit_h_min 0
_diffrn_reflns_limit_k_max 11
_diffrn_reflns_limit_k_min 0
_diffrn_reflns_limit_l_max 29
_diffrn_reflns_limit_l_min -32
_diffrn_reflns_number 5919
_diffrn_reflns_theta_max 62.51
_diffrn_reflns_theta_min 4.83
_diffrn_standards_decay_% 11.83
_diffrn_standards_interval_count 97
_diffrn_standards_number 3
_exptl_absorpt_coefficient_mu 4.829
_exptl_absorpt_correction_T_max 0.8292
_exptl_absorpt_correction_T_min 0.3662
_exptl_absorpt_correction_type Semi-empirical
_exptl_crystal_colour 'Iridescent purple'
_exptl_crystal_density_diffrn 1.204
_exptl_crystal_description Plates
_exptl_crystal_F_000 3048
_exptl_crystal_size_max 0.37
_exptl_crystal_size_mid 0.37
_exptl_crystal_size_min 0.10
_refine_diff_density_max 0.428
_refine_diff_density_min -0.969
_refine_diff_density_rms 0.062
_refine_ls_abs_structure_details 'Flack H D (1983), Acta Cryst. A39, 876-881'
_refine_ls_abs_structure_Flack -0.002(7)
_refine_ls_extinction_coef 0.00009(3)
_refine_ls_extinction_expression Fc^*^=kFc[1+0.001xFc^2^\l^3^/sin(2\q)]^-1/4^
_refine_ls_extinction_method SHELXL
_refine_ls_goodness_of_fit_all 1.051
_refine_ls_goodness_of_fit_obs 1.060
_refine_ls_matrix_type full
_refine_ls_number_parameters 884
_refine_ls_number_reflns 5918
_refine_ls_number_restraints 164
_refine_ls_restrained_S_all 1.054
_refine_ls_restrained_S_obs 1.062
_refine_ls_R_factor_all 0.0676
_refine_ls_R_factor_obs 0.0526
_refine_ls_shift/esd_max 0.004
_refine_ls_shift/esd_mean 0.000
_refine_ls_structure_factor_coef Fsqd
_refine_ls_weighting_details 'w=1/[\s^2^(Fo^2^)+(0.0815P)^2^+0.0000P] where P=(Fo^2^+2Fc^2^)/3'
_refine_ls_weighting_scheme calc
_refine_ls_wR_factor_all 0.1398
_refine_ls_wR_factor_obs 0.1272
_reflns_number_observed 4970
_reflns_number_total 5919
_reflns_observed_criterion >2sigma(I)
_cod_data_source_file b103346h.txt
_cod_data_source_block AGMB9719
_cod_depositor_comments
;
The following automatic conversions were performed:
'_symmetry_cell_setting' value 'Monoclinic' changed to 'monoclinic'
according to '/home/saulius/struct/CIF-dictionaries/cif_core.dic'
dictionary named 'cif_core.dic' version 2.4.1 from 2010-06-29.

Automatic conversion script
Id: cif_fix_enum 1527 2010-12-29 10:47:43Z saulius 

The following automatic conversions were performed:

'_refine_ls_weighting_scheme' value 'calc
w=1/[\s^2^(Fo^2^)+(0.0815P)^2^+0.0000P] where P=(Fo^2^+2Fc^2^)/3' was
changed to 'calc'. New tag '_refine_ls_weighting_details' was
created. The value of the new tag was set to
'w=1/[\s^2^(Fo^2^)+(0.0815P)^2^+0.0000P] where P=(Fo^2^+2Fc^2^)/3'.

Automatic conversion script
Id: cif_fix_values 3143 2015-03-26 13:38:13Z robertas 
;
_cod_original_cell_volume 7930.1(8)
_cod_original_sg_symbol_H-M Cc
_cod_original_formula_sum 'C80 H112 N16 Ce'
_cod_database_code 7010762

loop_
_symmetry_equiv_pos_as_xyz
'x, y, z'
'x, -y, z+1/2'
'x+1/2, y+1/2, z'
'x+1/2, -y+1/2, z+1/2'

loop_
_atom_site_aniso_label
_atom_site_aniso_U_11
_atom_site_aniso_U_22
_atom_site_aniso_U_33
_atom_site_aniso_U_23
_atom_site_aniso_U_13
_atom_site_aniso_U_12
Ce 0.0573(2) 0.0739(3) 0.0478(2) 0.0025(5) 0.0127(2) -0.0051(5)
N1 0.065(6) 0.093(7) 0.078(6) -0.006(5) 0.016(5) -0.005(5)
C2 0.065(7) 0.076(6) 0.075(7) 0.007(5) 0.028(6) 0.001(5)
N2 0.066(5) 0.086(6) 0.056(5) 0.002(4) 0.012(4) -0.005(5)
C3 0.062(7) 0.093(9) 0.076(7) 0.008(6) 0.017(6) 0.010(6)
C4 0.058(6) 0.092(8) 0.079(8) 0.022(6) 0.021(6) 0.004(5)
C5 0.058(6) 0.087(7) 0.053(5) 0.012(5) 0.002(5) 0.002(5)
N6 0.067(6) 0.079(7) 0.058(5) 0.001(5) 0.012(5) -0.005(5)
C7 0.067(7) 0.088(8) 0.052(5) 0.012(5) 0.010(5) -0.011(6)
N7 0.078(6) 0.093(6) 0.038(4) 0.007(4) 0.012(4) -0.002(6)
C8 0.081(7) 0.114(9) 0.057(6) -0.003(6) 0.016(6) -0.011(7)
C9 0.092(9) 0.083(7) 0.061(6) 0.000(5) 0.032(6) -0.001(6)
C10 0.090(8) 0.086(7) 0.060(6) 0.002(5) 0.028(6) -0.008(6)
N11 0.073(6) 0.085(7) 0.080(7) 0.009(5) 0.029(6) 0.008(5)
C12 0.056(8) 0.080(7) 0.058(7) 0.002(5) 0.022(6) 0.006(5)
N12 0.055(5) 0.090(6) 0.060(5) -0.009(4) 0.023(4) -0.009(4)
C13 0.058(6) 0.110(9) 0.066(6) -0.001(5) 0.020(5) 0.008(6)
C14 0.060(6) 0.103(9) 0.083(8) 0.013(7) 0.019(6) 0.004(6)
C15 0.057(6) 0.076(6) 0.069(6) 0.007(5) 0.017(5) -0.006(5)
N16 0.066(7) 0.119(9) 0.064(6) -0.018(6) 0.014(6) -0.019(6)
C17 0.061(7) 0.091(8) 0.065(6) -0.003(5) 0.018(5) -0.014(5)
N17 0.073(6) 0.076(5) 0.065(5) -0.007(4) 0.023(5) -0.002(4)
C18 0.085(8) 0.090(8) 0.072(7) -0.015(6) 0.027(6) -0.016(6)
C19 0.086(8) 0.092(9) 0.085(8) -0.019(7) 0.040(8) -0.010(7)
C20 0.083(8) 0.072(6) 0.080(7) -0.001(5) 0.040(6) 0.000(6)
C21 0.107(10) 0.118(10) 0.098(9) 0.018(8) 0.038(8) 0.042(9)
C22 0.141(13) 0.168(14) 0.118(11) 0.022(11) 0.067(10) 0.047(12)
C23 0.156(17) 0.225(20) 0.150(16) 0.013(16) 0.059(14) 0.049(16)
C24 0.052(6) 0.113(10) 0.101(10) 0.013(8) 0.015(7) 0.001(6)
C25 0.101(11) 0.143(15) 0.097(11) 0.024(10) -0.026(9) -0.008(11)
C26 0.109(15) 0.259(31) 0.097(12) 0.056(17) -0.034(11) -0.014(17)
C27 0.081(8) 0.128(11) 0.065(7) -0.023(7) 0.007(6) -0.030(8)
C28 0.167(18) 0.133(14) 0.075(8) 0.000(9) -0.030(10) -0.032(14)
C29 0.165(22) 0.190(25) 0.113(14) -0.027(16) -0.022(16) -0.007(21)
C30 0.117(11) 0.092(8) 0.075(7) -0.001(6) 0.043(8) -0.001(8)
C31 0.132(14) 0.122(12) 0.088(9) 0.007(8) 0.051(10) -0.002(11)
C32 0.179(24) 0.166(21) 0.202(25) -0.006(19) 0.137(23) -0.001(19)
C33 0.083(7) 0.170(15) 0.121(10) 0.004(11) 0.056(8) 0.026(10)
C34 0.124(12) 0.203(17) 0.136(12) 0.013(13) 0.071(11) 0.021(13)
C35 0.148(15) 0.255(22) 0.157(15) -0.010(16) 0.087(13) 0.013(17)
C36 0.055(6) 0.162(16) 0.113(11) -0.003(11) 0.032(7) -0.005(8)
C37 0.118(14) 0.201(19) 0.179(17) 0.003(15) 0.036(13) 0.000(14)
C38 0.181(30) 0.243(37) 0.172(26) -0.018(26) -0.055(23) -0.017(29)
C39 0.093(8) 0.095(8) 0.074(6) -0.020(6) 0.015(6) -0.021(8)
C40 0.122(13) 0.098(10) 0.108(11) 0.001(8) 0.011(10) -0.035(10)
C41 0.112(13) 0.177(21) 0.116(14) -0.012(13) -0.006(11) -0.038(14)
C42 0.136(15) 0.082(9) 0.085(10) 0.003(8) 0.032(11) 0.010(9)
C43 0.184(21) 0.102(11) 0.090(10) 0.009(8) 0.056(12) 0.005(12)
C44 0.274(38) 0.137(17) 0.159(20) 0.020(15) 0.116(24) 0.087(22)
N1' 0.060(8) 0.108(9) 0.079(8) -0.011(6) 0.018(5) -0.033(6)
C2' 0.065(7) 0.105(9) 0.060(6) 0.001(6) 0.016(6) -0.002(7)
N2' 0.065(5) 0.094(6) 0.050(5) -0.002(4) 0.017(4) -0.011(5)
C3' 0.092(8) 0.093(8) 0.063(6) -0.011(5) 0.027(6) 0.000(6)
C4' 0.092(9) 0.094(8) 0.062(6) -0.004(5) 0.030(6) -0.005(7)
C5' 0.071(7) 0.098(7) 0.051(5) 0.010(5) 0.019(5) -0.008(6)
N6' 0.065(5) 0.096(7) 0.059(5) -0.007(5) 0.018(5) -0.008(5)
C7' 0.066(7) 0.068(7) 0.060(6) 0.006(5) 0.012(6) 0.004(6)
N7' 0.071(5) 0.083(6) 0.045(4) 0.005(4) 0.003(4) 0.004(4)
C8' 0.075(7) 0.095(8) 0.056(6) -0.005(5) 0.002(5) -0.012(6)
C9' 0.071(7) 0.101(8) 0.067(7) 0.020(6) 0.016(6) 0.007(6)
C10' 0.071(7) 0.074(7) 0.058(6) 0.008(5) 0.003(6) -0.001(6)
N11' 0.068(7) 0.084(6) 0.060(5) 0.007(4) 0.014(5) 0.013(5)
C12' 0.093(9) 0.072(6) 0.051(5) 0.004(4) 0.016(6) -0.005(6)
N12' 0.071(6) 0.079(5) 0.054(4) 0.001(4) 0.010(4) -0.006(4)
C13' 0.103(10) 0.078(7) 0.083(8) 0.007(6) 0.031(8) 0.011(7)
C14' 0.124(13) 0.089(9) 0.066(8) -0.008(7) 0.015(9) 0.003(9)
C15' 0.102(10) 0.074(7) 0.071(7) -0.007(5) 0.025(7) -0.017(7)
N16' 0.091(8) 0.083(6) 0.067(6) -0.006(5) 0.010(6) -0.018(6)
C17' 0.077(9) 0.074(7) 0.072(7) -0.004(6) 0.022(7) -0.023(7)
N17' 0.067(5) 0.081(5) 0.057(5) 0.001(4) 0.013(4) -0.015(4)
C18' 0.089(10) 0.109(10) 0.068(8) -0.004(7) 0.008(7) -0.031(8)
C19' 0.067(8) 0.146(14) 0.078(8) 0.007(8) 0.008(7) -0.036(8)
C20' 0.056(6) 0.107(8) 0.064(6) 0.010(6) 0.011(5) -0.029(6)
C21' 0.093(10) 0.150(15) 0.093(9) 0.000(9) 0.039(8) 0.024(10)
C22' 0.091(9) 0.157(16) 0.127(12) 0.000(13) 0.062(9) -0.009(12)
C23' 0.106(12) 0.230(28) 0.181(21) 0.037(20) 0.095(15) 0.023(17)
C24' 0.102(9) 0.100(9) 0.076(7) -0.009(6) 0.042(7) -0.001(7)
C25' 0.136(14) 0.150(14) 0.062(7) -0.006(8) 0.035(8) 0.000(12)
C26' 0.150(19) 0.218(27) 0.086(11) 0.011(14) 0.000(12) 0.002(20)
C27' 0.078(6) 0.105(9) 0.071(7) -0.003(7) -0.012(6) 0.001(7)
C28' 0.113(12) 0.144(13) 0.059(7) -0.005(8) 0.000(7) -0.006(11)
C29' 0.182(24) 0.249(32) 0.062(8) -0.016(14) 0.000(11) 0.026(24)
C30' 0.074(9) 0.131(13) 0.084(9) 0.024(8) 0.012(8) 0.029(8)
C31' 0.131(19) 0.262(35) 0.189(25) 0.054(24) 0.072(19) 0.113(22)
C32' 0.088(12) 0.276(37) 0.214(28) 0.044(26) 0.056(16) 0.072(19)
C33' 0.160(15) 0.122(12) 0.107(10) 0.008(9) 0.057(10) 0.051(12)
C34' 0.176(18) 0.185(17) 0.161(15) 0.010(14) 0.072(14) 0.047(15)
C35' 0.206(21) 0.226(21) 0.195(20) -0.002(18) 0.087(17) 0.069(18)
C36' 0.181(21) 0.072(8) 0.085(10) 0.002(7) 0.052(12) -0.017(10)
C37' 0.139(13) 0.107(10) 0.070(7) -0.014(7) 0.029(8) -0.036(10)
C38' 0.185(23) 0.163(18) 0.090(11) -0.038(11) 0.047(13) -0.078(17)
C39' 0.111(12) 0.116(12) 0.097(10) -0.024(9) 0.009(9) -0.028(11)
C40' 0.205(25) 0.154(17) 0.076(10) 0.002(10) -0.022(13) -0.087(18)
C41' 0.212(30) 0.216(27) 0.095(13) -0.027(16) -0.023(16) -0.091(25)
C42' 0.110(11) 0.184(14) 0.173(13) -0.021(12) 0.050(11) -0.048(10)
C43' 0.142(14) 0.191(15) 0.183(15) -0.006(14) 0.053(14) -0.026(13)
C44' 0.145(19) 0.200(21) 0.208(21) -0.035(19) 0.046(19) -0.033(19)

loop_
_atom_site_label
_atom_site_type_symbol
_atom_site_fract_x
_atom_site_fract_y
_atom_site_fract_z
_atom_site_U_iso_or_equiv
_atom_site_thermal_displace_type
_atom_site_occupancy
_atom_site_calc_flag
_atom_site_refinement_flags
_atom_site_disorder_group
Ce Ce 0.49999(3) 0.23689(5) 0.50001(4) 0.0619(2) Uani 1 d . .
N1 N 0.5541(4) -0.0992(12) 0.4841(4) 0.082(3) Uani 1 d . .
C2 C 0.5775(4) -0.0169(12) 0.5248(5) 0.071(3) Uani 1 d . .
N2 N 0.5614(3) 0.0806(11) 0.5472(3) 0.073(2) Uani 1 d . .
C3 C 0.6261(5) -0.0400(16) 0.5549(5) 0.080(3) Uani 1 d . .
C4 C 0.6374(4) 0.0426(14) 0.5964(5) 0.078(3) Uani 1 d . .
C5 C 0.5971(4) 0.1174(13) 0.5930(4) 0.072(3) Uani 1 d . .
N6 N 0.5950(4) 0.2010(13) 0.6307(4) 0.071(3) Uani 1 d . .
C7 C 0.5569(5) 0.2545(14) 0.6315(5) 0.073(3) Uani 1 d . .
N7 N 0.5137(4) 0.2421(12) 0.5915(3) 0.073(2) Uani 1 d . .
C8 C 0.5548(5) 0.3241(16) 0.6754(5) 0.087(3) Uani 1 d . .
C9 C 0.5089(5) 0.3593(13) 0.6629(5) 0.078(3) Uani 1 d . .
C10 C 0.4856(5) 0.2990(13) 0.6110(4) 0.079(3) Uani 1 d . .
N11 N 0.4400(4) 0.2989(13) 0.5903(5) 0.079(3) Uani 1 d . .
C12 C 0.4177(5) 0.2271(14) 0.5472(6) 0.064(3) Uani 1 d . .
N12 N 0.4341(3) 0.1608(10) 0.5156(4) 0.068(2) Uani 1 d . .
C13 C 0.3684(4) 0.2056(15) 0.5292(5) 0.079(3) Uani 1 d . .
C14 C 0.3567(5) 0.1172(16) 0.4868(5) 0.085(3) Uani 1 d . .
C15 C 0.3983(4) 0.0894(12) 0.4792(4) 0.070(3) Uani 1 d . .
N16 N 0.3995(4) -0.0048(15) 0.4440(4) 0.086(3) Uani 1 d . .
C17 C 0.4380(4) -0.0460(14) 0.4422(5) 0.074(3) Uani 1 d . .
N17 N 0.4818(4) -0.0005(10) 0.4716(4) 0.072(2) Uani 1 d . .
C18 C 0.4400(5) -0.1703(15) 0.4126(5) 0.083(3) Uani 1 d . .
C19 C 0.4845(5) -0.2023(16) 0.4247(6) 0.086(4) Uani 1 d . .
C20 C 0.5094(5) -0.0954(12) 0.4617(5) 0.076(3) Uani 1 d . .
C21 C 0.6537(6) -0.1410(19) 0.5369(6) 0.108(5) Uani 1 d U .
H21A H 0.6828(6) -0.1557(19) 0.5649(6) 0.130 Uiso 1 calc R .
H21B H 0.6382(6) -0.2299(19) 0.5288(6) 0.130 Uiso 1 calc R .
C22 C 0.6605(8) -0.0888(25) 0.4905(8) 0.137(6) Uani 1 d U .
H22A H 0.6765(8) -0.0008(25) 0.4986(8) 0.164 Uiso 1 calc R .
H22B H 0.6315(8) -0.0736(25) 0.4623(8) 0.164 Uiso 1 calc R .
C23 C 0.6878(11) -0.1948(34) 0.4738(11) 0.177(9) Uani 1 d U .
H23A H 0.6923(11) -0.1608(34) 0.4437(11) 0.265 Uiso 1 calc R .
H23B H 0.6718(11) -0.2815(34) 0.4655(11) 0.265 Uiso 1 calc R .
H23C H 0.7166(11) -0.2088(34) 0.5017(11) 0.265 Uiso 1 calc R .
C24 C 0.6820(5) 0.0519(17) 0.6434(6) 0.093(4) Uani 1 d . .
H24A H 0.7064(5) 0.0232(17) 0.6333(6) 0.112 Uiso 1 calc R .
H24B H 0.6873(5) 0.1476(17) 0.6552(6) 0.112 Uiso 1 calc R .
C25 C 0.6815(7) -0.0390(23) 0.6873(7) 0.133(7) Uani 1 d . .
H25A H 0.6767(7) -0.1348(23) 0.6756(7) 0.159 Uiso 1 calc R .
H25B H 0.6566(7) -0.0117(23) 0.6967(7) 0.159 Uiso 1 calc R .
C26 C 0.7250(7) -0.0290(33) 0.7348(8) 0.177(12) Uani 1 d . .
H26A H 0.7233(7) -0.0883(33) 0.7617(8) 0.266 Uiso 1 calc R .
H26B H 0.7296(7) 0.0653(33) 0.7470(8) 0.266 Uiso 1 calc R .
H26C H 0.7498(7) -0.0578(33) 0.7259(8) 0.266 Uiso 1 calc R .
C27 C 0.5949(5) 0.3517(18) 0.7252(5) 0.098(4) Uani 1 d . .
H27A H 0.5891(5) 0.4346(18) 0.7415(5) 0.117 Uiso 1 calc R .
H27B H 0.6212(5) 0.3692(18) 0.7171(5) 0.117 Uiso 1 calc R .
C28 C 0.6049(8) 0.2319(21) 0.7632(6) 0.148(9) Uani 1 d . .
H28A H 0.5791(8) 0.2172(21) 0.7727(6) 0.178 Uiso 1 calc R .
H28B H 0.6092(8) 0.1479(21) 0.7464(6) 0.178 Uiso 1 calc R .
C29 C 0.6463(10) 0.2572(29) 0.8119(9) 0.179(12) Uani 1 d . .
H29A H 0.6513(10) 0.1787(29) 0.8348(9) 0.268 Uiso 1 calc R .
H29B H 0.6420(10) 0.3391(29) 0.8291(9) 0.268 Uiso 1 calc R .
H29C H 0.6720(10) 0.2699(29) 0.8028(9) 0.268 Uiso 1 calc R .
C30 C 0.4868(6) 0.4290(15) 0.6940(5) 0.093(4) Uani 1 d . .
H30A H 0.5095(6) 0.4802(15) 0.7219(5) 0.111 Uiso 1 calc R .
H30B H 0.4653(6) 0.4960(15) 0.6720(5) 0.111 Uiso 1 calc R .
C31 C 0.4630(7) 0.3356(20) 0.7168(6) 0.112(5) Uani 1 d . .
H31A H 0.4849(7) 0.2786(20) 0.7434(6) 0.134 Uiso 1 calc R .
H31B H 0.4433(7) 0.2743(20) 0.6900(6) 0.134 Uiso 1 calc R .
C32 C 0.4350(9) 0.4174(27) 0.7410(10) 0.163(10) Uani 1 d . .
H32A H 0.4200(9) 0.3538(27) 0.7555(10) 0.245 Uiso 1 calc R .
H32B H 0.4129(9) 0.4727(27) 0.7147(10) 0.245 Uiso 1 calc R .
H32C H 0.4545(9) 0.4770(27) 0.7680(10) 0.245 Uiso 1 calc R .
C33 C 0.3404(5) 0.2650(24) 0.5562(7) 0.120(5) Uani 1 d U .
H33A H 0.3103(5) 0.2845(24) 0.5307(7) 0.144 Uiso 1 calc R .
H33B H 0.3536(5) 0.3521(24) 0.5726(7) 0.144 Uiso 1 calc R .
C34 C 0.3368(8) 0.1659(31) 0.5974(9) 0.148(7) Uani 1 d U .
H34A H 0.3667(8) 0.1484(31) 0.6236(9) 0.177 Uiso 1 calc R .
H34B H 0.3243(8) 0.0779(31) 0.5813(9) 0.177 Uiso 1 calc R .
C35 C 0.3063(10) 0.2293(35) 0.6238(11) 0.178(9) Uani 1 d U .
H35A H 0.3045(10) 0.1659(35) 0.6495(11) 0.267 Uiso 1 calc R .
H35B H 0.2766(10) 0.2454(35) 0.5980(11) 0.267 Uiso 1 calc R .
H35C H 0.3190(10) 0.3158(35) 0.6402(11) 0.267 Uiso 1 calc R .
C36 C 0.3132(5) 0.0495(23) 0.4581(7) 0.110(5) Uani 1 d . .
H36A H 0.3157(5) -0.0476(23) 0.4683(7) 0.132 Uiso 1 calc R .
H36B H 0.2907(5) 0.0915(23) 0.4689(7) 0.132 Uiso 1 calc R .
C37 C 0.2968(10) 0.0563(35) 0.4020(12) 0.172(10) Uani 1 d U .
H37A H 0.3190(10) 0.0145(35) 0.3907(12) 0.207 Uiso 1 calc R .
H37B H 0.2934(10) 0.1530(35) 0.3913(12) 0.207 Uiso 1 calc R .
C38 C 0.2510(11) -0.0190(39) 0.3750(12) 0.236(19) Uani 1 d . .
H38A H 0.2417(11) -0.0116(39) 0.3379(12) 0.354 Uiso 1 calc R .
H38B H 0.2288(11) 0.0231(39) 0.3855(12) 0.354 Uiso 1 calc R .
H38C H 0.2543(11) -0.1153(39) 0.3849(12) 0.354 Uiso 1 calc R .
C39 C 0.3984(5) -0.2376(15) 0.3742(5) 0.093(3) Uani 1 d . .
H39A H 0.3760(5) -0.2455(15) 0.3895(5) 0.111 Uiso 1 calc R .
H39B H 0.4058(5) -0.3308(15) 0.3667(5) 0.111 Uiso 1 calc R .
C40 C 0.3785(7) -0.1572(18) 0.3241(7) 0.120(6) Uani 1 d . .
H40A H 0.4004(7) -0.1534(18) 0.3079(7) 0.143 Uiso 1 calc R .
H40B H 0.3726(7) -0.0626(18) 0.3318(7) 0.143 Uiso 1 calc R .
C41 C 0.3341(7) -0.2215(25) 0.2851(8) 0.150(9) Uani 1 d . .
H41A H 0.3230(7) -0.1663(25) 0.2540(8) 0.225 Uiso 1 calc R .
H41B H 0.3120(7) -0.2236(25) 0.3006(8) 0.225 Uiso 1 calc R .
H41C H 0.3398(7) -0.3145(25) 0.2766(8) 0.225 Uiso 1 calc R .
C42 C 0.5049(8) -0.3283(17) 0.4116(7) 0.104(5) Uani 1 d . .
H42A H 0.5264(8) -0.3689(17) 0.4434(7) 0.125 Uiso 1 calc R .
H42B H 0.4815(8) -0.3965(17) 0.3952(7) 0.125 Uiso 1 calc R .
C43 C 0.5277(9) -0.2959(18) 0.3769(7) 0.124(7) Uani 1 d . .
H43A H 0.5516(9) -0.2288(18) 0.3933(7) 0.149 Uiso 1 calc R .
H43B H 0.5064(9) -0.2555(18) 0.3450(7) 0.149 Uiso 1 calc R .
C44 C 0.5478(11) -0.4308(25) 0.3647(10) 0.180(13) Uani 1 d . .
H44A H 0.5630(11) -0.4100(25) 0.3418(10) 0.271 Uiso 1 calc R .
H44B H 0.5240(11) -0.4964(25) 0.3483(10) 0.271 Uiso 1 calc R .
H44C H 0.5690(11) -0.4698(25) 0.3964(10) 0.271 Uiso 1 calc R .
N1' N 0.5996(4) 0.2526(15) 0.4589(7) 0.085(4) Uani 1 d . .
C2' C 0.5588(5) 0.2118(17) 0.4214(5) 0.079(3) Uani 1 d . .
N2' N 0.5182(4) 0.2273(11) 0.4238(4) 0.071(2) Uani 1 d . .
C3' C 0.5564(5) 0.1412(14) 0.3739(5) 0.083(3) Uani 1 d . .
C4' C 0.5125(5) 0.1137(15) 0.3456(5) 0.082(3) Uani 1 d . .
C5' C 0.4885(4) 0.1753(14) 0.3759(4) 0.075(3) Uani 1 d . .
N6' N 0.4426(4) 0.1841(14) 0.3561(4) 0.075(3) Uani 1 d . .
C7' C 0.4204(5) 0.2605(14) 0.3779(5) 0.068(3) Uani 1 d . .
N7' N 0.4372(3) 0.3257(11) 0.4255(3) 0.072(2) Uani 1 d . .
C8' C 0.3728(5) 0.2923(14) 0.3526(4) 0.083(3) Uani 1 d . .
C9' C 0.3633(5) 0.3800(15) 0.3836(5) 0.083(3) Uani 1 d . .
C10' C 0.4035(5) 0.4044(13) 0.4285(5) 0.074(3) Uani 1 d . .
N11' N 0.4058(4) 0.5015(11) 0.4644(4) 0.074(3) Uani 1 d . .
C12' C 0.4456(5) 0.5396(12) 0.5033(4) 0.076(3) Uani 1 d . .
N12' N 0.4866(3) 0.4785(10) 0.5133(3) 0.072(2) Uani 1 d . .
C13' C 0.4495(5) 0.6618(14) 0.5347(5) 0.090(4) Uani 1 d D .
C14' C 0.4945(7) 0.6770(18) 0.5622(6) 0.100(5) Uani 1 d . .
C15' C 0.5178(6) 0.5641(13) 0.5493(5) 0.085(4) Uani 1 d . .
N16' N 0.5624(5) 0.5549(12) 0.5690(4) 0.087(3) Uani 1 d . .
C17' C 0.5845(5) 0.4697(14) 0.5507(5) 0.076(3) Uani 1 d . .
N17' N 0.5659(3) 0.3757(10) 0.5101(3) 0.071(2) Uani 1 d . .
C18' C 0.6333(6) 0.4751(18) 0.5673(6) 0.095(4) Uani 1 d . .
C19' C 0.6436(4) 0.3869(19) 0.5353(6) 0.103(5) Uani 1 d D .
C20' C 0.6009(4) 0.3288(15) 0.4988(5) 0.079(3) Uani 1 d . .
C21' C 0.5963(6) 0.1166(22) 0.3588(6) 0.111(5) Uani 1 d . .
H21C H 0.5900(6) 0.0390(22) 0.3348(6) 0.134 Uiso 1 calc R .
H21D H 0.6227(6) 0.0935(22) 0.3895(6) 0.134 Uiso 1 calc R .
C22' C 0.6059(6) 0.2483(23) 0.3329(8) 0.119(5) Uani 1 d . .
H22C H 0.5793(6) 0.2718(23) 0.3025(8) 0.143 Uiso 1 calc R .
H22D H 0.6124(6) 0.3255(23) 0.3571(8) 0.143 Uiso 1 calc R .
C23' C 0.6455(7) 0.2274(30) 0.3166(10) 0.160(10) Uani 1 d . .
H23D H 0.6505(7) 0.3110(30) 0.3007(10) 0.240 Uiso 1 calc R .
H23E H 0.6390(7) 0.1522(30) 0.2921(10) 0.240 Uiso 1 calc R .
H23F H 0.6721(7) 0.2058(30) 0.3467(10) 0.240 Uiso 1 calc R .
C24' C 0.4877(6) 0.0495(16) 0.2929(5) 0.091(4) Uani 1 d . .
H24C H 0.5088(6) -0.0064(16) 0.2839(5) 0.109 Uiso 1 calc R .
H24D H 0.4645(6) -0.0121(16) 0.2951(5) 0.109 Uiso 1 calc R .
C25' C 0.4661(7) 0.1526(22) 0.2505(5) 0.117(6) Uani 1 d . .
H25C H 0.4893(7) 0.2055(22) 0.2443(5) 0.140 Uiso 1 calc R .
H25D H 0.4479(7) 0.2169(22) 0.2610(5) 0.140 Uiso 1 calc R .
C26' C 0.4360(9) 0.0775(30) 0.1998(7) 0.165(10) Uani 1 d . .
H26D H 0.4223(9) 0.1449(30) 0.1729(7) 0.247 Uiso 1 calc R .
H26E H 0.4128(9) 0.0261(30) 0.2059(7) 0.247 Uiso 1 calc R .
H26F H 0.4541(9) 0.0147(30) 0.1892(7) 0.247 Uiso 1 calc R .
C27' C 0.3437(4) 0.2362(16) 0.2987(5) 0.097(4) Uani 1 d . .
H27C H 0.3544(4) 0.1443(16) 0.2947(5) 0.116 Uiso 1 calc R .
H27D H 0.3128(4) 0.2271(16) 0.2961(5) 0.116 Uiso 1 calc R .
C28' C 0.3444(7) 0.3256(21) 0.2563(5) 0.115(5) Uani 1 d . .
H28C H 0.3755(7) 0.3362(21) 0.2597(5) 0.139 Uiso 1 calc R .
H28D H 0.3334(7) 0.4170(21) 0.2603(5) 0.139 Uiso 1 calc R .
C29' C 0.3166(10) 0.2724(31) 0.2018(6) 0.178(12) Uani 1 d . .
H29D H 0.3189(10) 0.3366(31) 0.1765(6) 0.268 Uiso 1 calc R .
H29E H 0.2856(10) 0.2640(31) 0.1976(6) 0.268 Uiso 1 calc R .
H29F H 0.3277(10) 0.1831(31) 0.1969(6) 0.268 Uiso 1 calc R .
C30' C 0.3176(6) 0.4523(21) 0.3726(6) 0.102(5) Uani 1 d . .
H30C H 0.3197(6) 0.5458(21) 0.3607(6) 0.122 Uiso 1 calc R .
H30D H 0.2950(6) 0.4038(21) 0.3438(6) 0.122 Uiso 1 calc R .
C31' C 0.3004(9) 0.4637(37) 0.4138(11) 0.191(14) Uani 1 d . .
H31C H 0.3232(9) 0.5080(37) 0.4438(11) 0.229 Uiso 1 calc R .
H31D H 0.2954(9) 0.3709(37) 0.4242(11) 0.229 Uiso 1 calc R .
C32' C 0.2571(7) 0.5449(36) 0.3987(12) 0.193(14) Uani 1 d . .
H32D H 0.2478(7) 0.5482(36) 0.4276(12) 0.290 Uiso 1 calc R .
H32E H 0.2341(7) 0.5006(36) 0.3697(12) 0.290 Uiso 1 calc R .
H32F H 0.2618(7) 0.6378(36) 0.3892(12) 0.290 Uiso 1 calc R .
C33' C 0.4079(6) 0.7381(18) 0.5331(7) 0.128(6) Uani 1 d DU .
H33C H 0.3864(6) 0.7444(18) 0.4974(7) 0.153 Uiso 1 calc R .
H33D H 0.4162(6) 0.8319(18) 0.5461(7) 0.153 Uiso 1 calc R .
C34' C 0.3862(8) 0.6648(27) 0.5656(10) 0.172(8) Uani 1 d DU .
H34C H 0.3830(8) 0.5669(27) 0.5566(10) 0.206 Uiso 1 calc R .
H34D H 0.4060(8) 0.6722(27) 0.6020(10) 0.206 Uiso 1 calc R .
C35' C 0.3407(9) 0.7219(34) 0.5587(13) 0.206(11) Uani 1 d DU .
H35D H 0.3289(9) 0.6711(34) 0.5803(13) 0.309 Uiso 1 calc R .
H35E H 0.3206(9) 0.7129(34) 0.5229(13) 0.309 Uiso 1 calc R .
H35F H 0.3436(9) 0.8183(34) 0.5684(13) 0.309 Uiso 1 calc R .
C36' C 0.5170(9) 0.7976(16) 0.5973(6) 0.112(7) Uani 1 d . .
H36C H 0.5435(9) 0.8236(16) 0.5907(6) 0.135 Uiso 1 calc R .
H36D H 0.4964(9) 0.8760(16) 0.5874(6) 0.135 Uiso 1 calc R .
C37' C 0.5308(7) 0.7747(17) 0.6533(5) 0.109(5) Uani 1 d . .
H37C H 0.5526(7) 0.6994(17) 0.6641(5) 0.131 Uiso 1 calc R .
H37D H 0.5047(7) 0.7470(17) 0.6605(5) 0.131 Uiso 1 calc R .
C38' C 0.5510(9) 0.9001(23) 0.6838(7) 0.148(9) Uani 1 d . .
H38D H 0.5596(9) 0.8809(23) 0.7202(7) 0.221 Uiso 1 calc R .
H38E H 0.5293(9) 0.9744(23) 0.6737(7) 0.221 Uiso 1 calc R .
H38F H 0.5772(9) 0.9269(23) 0.6773(7) 0.221 Uiso 1 calc R .
C39' C 0.6628(7) 0.5565(20) 0.6129(7) 0.117(6) Uani 1 d . .
H39C H 0.6459(7) 0.6352(20) 0.6176(7) 0.141 Uiso 1 calc R .
H39D H 0.6880(7) 0.5928(20) 0.6057(7) 0.141 Uiso 1 calc R .
C40' C 0.6808(10) 0.4759(25) 0.6622(7) 0.168(12) Uani 1 d U .
H40C H 0.6975(10) 0.3970(25) 0.6571(7) 0.202 Uiso 1 calc R .
H40D H 0.6554(10) 0.4395(25) 0.6690(7) 0.202 Uiso 1 calc R .
C41' C 0.7106(11) 0.5535(32) 0.7090(8) 0.199(15) Uani 1 d . .
H41D H 0.7204(11) 0.4926(32) 0.7386(8) 0.298 Uiso 1 calc R .
H41E H 0.6943(11) 0.6303(32) 0.7153(8) 0.298 Uiso 1 calc R .
H41F H 0.7365(11) 0.5876(32) 0.7033(8) 0.298 Uiso 1 calc R .
C42' C 0.6889(6) 0.3625(23) 0.5342(10) 0.157(7) Uani 1 d DU .
H42C H 0.6886(6) 0.2710(23) 0.5195(10) 0.189 Uiso 0.60 calc PR 1
H42D H 0.7105(6) 0.3595(23) 0.5700(10) 0.189 Uiso 0.60 calc PR 1
H42E H 0.6848(6) 0.3495(23) 0.4981(10) 0.189 Uiso 0.40 d PR 2
H42F H 0.7064(6) 0.4470(23) 0.5461(10) 0.189 Uiso 0.40 d PR 2
C43' C 0.7062(11) 0.4624(41) 0.5056(12) 0.175(10) Uani 0.60 d PDU 1
H43C H 0.7387(11) 0.4512(41) 0.5170(12) 0.210 Uiso 0.60 calc PR 1
H43D H 0.7004(11) 0.5565(41) 0.5139(12) 0.210 Uiso 0.60 calc PR 1
C44' C 0.6849(16) 0.4425(53) 0.4478(12) 0.191(13) Uani 0.60 d PDU 1
H44D H 0.6972(16) 0.5090(53) 0.4311(12) 0.286 Uiso 0.60 calc PR 1
H44E H 0.6529(16) 0.4555(53) 0.4361(12) 0.286 Uiso 0.60 calc PR 1
H44F H 0.6911(16) 0.3502(53) 0.4392(12) 0.286 Uiso 0.60 calc PR 1
C43B C 0.7171(15) 0.2455(53) 0.5641(22) 0.164(10) Uiso 0.40 d PDU 2
H43E H 0.6985(15) 0.1627(53) 0.5583(22) 0.197 Uiso 0.40 calc PR 2
H43F H 0.7281(15) 0.2672(53) 0.6010(22) 0.197 Uiso 0.40 calc PR 2
C44B C 0.7566(17) 0.2154(65) 0.5495(27) 0.179(14) Uiso 0.40 d PDU 2
H44G H 0.7737(17) 0.1390(65) 0.5699(27) 0.268 Uiso 0.40 calc PR 2
H44H H 0.7756(17) 0.2962(65) 0.5559(27) 0.268 Uiso 0.40 calc PR 2
H44I H 0.7459(17) 0.1917(65) 0.5132(27) 0.268 Uiso 0.40 calc PR 2

loop_
_atom_type_symbol
_atom_type_description
_atom_type_scat_dispersion_real
_atom_type_scat_dispersion_imag
_atom_type_scat_source
C C 0.0181 0.0091 'International Tables Vol C Tables 4.2.6.8 and 6.1.1.4'
H H 0.0000 0.0000 'International Tables Vol C Tables 4.2.6.8 and 6.1.1.4'
N N 0.0311 0.0180 'International Tables Vol C Tables 4.2.6.8 and 6.1.1.4'
Ce Ce -1.8482 9.6596 'International Tables Vol C Tables 4.2.6.8 and 6.1.1.4'

loop_
_geom_angle_atom_site_label_1
_geom_angle_atom_site_label_2
_geom_angle_atom_site_label_3
_geom_angle
_geom_angle_site_symmetry_1
_geom_angle_site_symmetry_3
_geom_angle_publ_flag
N2' Ce N7 157.3(3) . . ?
N2' Ce N17 77.6(3) . . ?
N7 Ce N17 106.8(3) . . ?
N2' Ce N12' 106.9(3) . . ?
N7 Ce N12' 77.8(3) . . ?
N17 Ce N12' 157.6(4) . . ?
N2' Ce N7' 70.3(4) . . ?
N7 Ce N7' 130.5(4) . . ?
N17 Ce N7' 92.1(3) . . ?
N12' Ce N7' 69.8(3) . . ?
N2' Ce N2 91.7(4) . . ?
N7 Ce N2 70.2(4) . . ?
N17 Ce N2 68.6(3) . . ?
N12' Ce N2 132.0(3) . . ?
N7' Ce N2 156.4(3) . . ?
N2' Ce N17' 68.1(3) . . ?
N7 Ce N17' 94.0(4) . . ?
N17 Ce N17' 130.5(4) . . ?
N12' Ce N17' 69.6(4) . . ?
N7' Ce N17' 107.8(3) . . ?
N2 Ce N17' 77.7(3) . . ?
N2' Ce N12 132.0(3) . . ?
N7 Ce N12 68.6(4) . . ?
N17 Ce N12 69.9(3) . . ?
N12' Ce N12 92.5(3) . . ?
N7' Ce N12 76.4(3) . . ?
N2 Ce N12 107.4(3) . . ?
N17' Ce N12 157.8(3) . . ?
C20 N1 C2 122.1(12) . . ?
N2 C2 N1 127.9(12) . . ?
N2 C2 C3 110.8(12) . . ?
N1 C2 C3 120.9(12) . . ?
C2 N2 C5 106.1(11) . . ?
C2 N2 Ce 124.2(8) . . ?
C5 N2 Ce 123.3(8) . . ?
C4 C3 C2 106.0(12) . . ?
C4 C3 C21 132.0(13) . . ?
C2 C3 C21 122.0(13) . . ?
C3 C4 C5 107.6(11) . . ?
C3 C4 C24 129.0(13) . . ?
C5 C4 C24 123.1(13) . . ?
N6 C5 N2 126.6(12) . . ?
N6 C5 C4 123.8(11) . . ?
N2 C5 C4 109.4(11) . . ?
C7 N6 C5 124.5(11) . . ?
N6 C7 N7 125.6(12) . . ?
N6 C7 C8 123.0(12) . . ?
N7 C7 C8 111.3(13) . . ?
C10 N7 C7 104.8(10) . . ?
C10 N7 Ce 124.1(8) . . ?
C7 N7 Ce 124.1(9) . . ?
C9 C8 C7 106.9(11) . . ?
C9 C8 C27 128.4(13) . . ?
C7 C8 C27 124.6(14) . . ?
C8 C9 C10 103.6(11) . . ?
C8 C9 C30 130.9(13) . . ?
C10 C9 C30 125.4(14) . . ?
N7 C10 N11 128.0(12) . . ?
N7 C10 C9 113.2(12) . . ?
N11 C10 C9 118.6(13) . . ?
C12 N11 C10 120.3(13) . . ?
N11 C12 N12 128.6(13) . . ?
N11 C12 C13 120.8(12) . . ?
N12 C12 C13 110.5(12) . . ?
C12 N12 C15 106.8(10) . . ?
C12 N12 Ce 124.1(8) . . ?
C15 N12 Ce 123.5(7) . . ?
C14 C13 C12 106.1(11) . . ?
C14 C13 C33 130.3(13) . . ?
C12 C13 C33 123.5(13) . . ?
C13 C14 C15 105.9(11) . . ?
C13 C14 C36 128.7(14) . . ?
C15 C14 C36 125.1(14) . . ?
N16 C15 N12 128.2(11) . . ?
N16 C15 C14 120.9(12) . . ?
N12 C15 C14 110.6(11) . . ?
C17 N16 C15 121.3(12) . . ?
N16 C17 N17 129.1(12) . . ?
N16 C17 C18 120.8(12) . . ?
N17 C17 C18 109.3(12) . . ?
C20 N17 C17 104.9(10) . . ?
C20 N17 Ce 127.0(8) . . ?
C17 N17 Ce 123.4(9) . . ?
C19 C18 C17 108.3(12) . . ?
C19 C18 C39 129.5(13) . . ?
C17 C18 C39 122.1(13) . . ?
C18 C19 C20 104.6(12) . . ?
C18 C19 C42 129.8(16) . . ?
C20 C19 C42 125.0(15) . . ?
N1 C20 N17 126.1(12) . . ?
N1 C20 C19 120.9(12) . . ?
N17 C20 C19 113.0(12) . . ?
C22 C21 C3 111.7(14) . . ?
C21 C22 C23 109.6(19) . . ?
C25 C24 C4 111.3(12) . . ?
C24 C25 C26 112.3(18) . . ?
C8 C27 C28 112.6(13) . . ?
C29 C28 C27 112.4(18) . . ?
C31 C30 C9 115.0(13) . . ?
C30 C31 C32 111.5(17) . . ?
C13 C33 C34 111.9(17) . . ?
C33 C34 C35 110.6(22) . . ?
C37 C36 C14 116.2(18) . . ?
C36 C37 C38 112.7(26) . . ?
C18 C39 C40 112.5(13) . . ?
C39 C40 C41 113.0(15) . . ?
C43 C42 C19 111.8(15) . . ?
C42 C43 C44 109.1(16) . . ?
C20' N1' C2' 120.7(14) . . ?
N2' C2' N1' 126.1(13) . . ?
N2' C2' C3' 112.5(12) . . ?
N1' C2' C3' 121.4(14) . . ?
C2' N2' C5' 103.5(10) . . ?
C2' N2' Ce 128.2(9) . . ?
C5' N2' Ce 123.0(8) . . ?
C4' C3' C2' 107.4(13) . . ?
C4' C3' C21' 127.8(12) . . ?
C2' C3' C21' 124.6(14) . . ?
C3' C4' C5' 104.2(11) . . ?
C3' C4' C24' 133.6(14) . . ?
C5' C4' C24' 122.0(13) . . ?
N6' C5' N2' 126.7(12) . . ?
N6' C5' C4' 121.0(11) . . ?
N2' C5' C4' 112.1(11) . . ?
C7' N6' C5' 122.5(12) . . ?
N6' C7' N7' 128.0(13) . . ?
N6' C7' C8' 123.3(12) . . ?
N7' C7' C8' 108.7(12) . . ?
C10' N7' C7' 106.8(10) . . ?
C10' N7' Ce 124.5(7) . . ?
C7' N7' Ce 123.6(8) . . ?
C9' C8' C7' 106.4(11) . . ?
C9' C8' C27' 131.2(13) . . ?
C7' C8' C27' 122.3(13) . . ?
C8' C9' C10' 108.6(12) . . ?
C8' C9' C30' 126.7(13) . . ?
C10' C9' C30' 124.6(14) . . ?
N11' C10' N7' 128.1(12) . . ?
N11' C10' C9' 122.4(13) . . ?
N7' C10' C9' 109.2(12) . . ?
C10' N11' C12' 122.7(12) . . ?
N11' C12' N12' 125.3(11) . . ?
N11' C12' C13' 122.4(13) . . ?
N12' C12' C13' 112.0(12) . . ?
C12' N12' C15' 105.3(11) . . ?
C12' N12' Ce 126.6(8) . . ?
C15' N12' Ce 124.2(9) . . ?
C14' C13' C12' 104.8(13) . . ?
C14' C13' C33' 134.4(16) . . ?
C12' C13' C33' 120.7(14) . . ?
C13' C14' C15' 108.6(13) . . ?
C13' C14' C36' 126.0(18) . . ?
C15' C14' C36' 125.2(18) . . ?
N16' C15' N12' 128.7(14) . . ?
N16' C15' C14' 122.0(13) . . ?
N12' C15' C14' 109.3(14) . . ?
C17' N16' C15' 122.9(12) . . ?
N16' C17' N17' 126.6(14) . . ?
N16' C17' C18' 122.3(13) . . ?
N17' C17' C18' 110.8(13) . . ?
C20' N17' C17' 105.7(11) . . ?
C20' N17' Ce 123.7(8) . . ?
C17' N17' Ce 122.4(9) . . ?
C19' C18' C17' 105.8(12) . . ?
C19' C18' C39' 131.0(17) . . ?
C17' C18' C39' 123.0(17) . . ?
C18' C19' C20' 107.2(14) . . ?
C18' C19' C42' 126.7(17) . . ?
C20' C19' C42' 125.9(18) . . ?
N1' C20' N17' 128.3(11) . . ?
N1' C20' C19' 121.0(14) . . ?
N17' C20' C19' 110.4(13) . . ?
C3' C21' C22' 110.2(14) . . ?
C23' C22' C21' 111.8(18) . . ?
C25' C24' C4' 114.1(13) . . ?
C24' C25' C26' 110.4(18) . . ?
C28' C27' C8' 112.9(13) . . ?
C27' C28' C29' 114.8(18) . . ?
C31' C30' C9' 119.9(13) . . ?
C30' C31' C32' 114.1(22) . . ?
C13' C33' C34' 111.3(13) . . ?
C35' C34' C33' 113.7(17) . . ?
C37' C36' C14' 116.5(14) . . ?
C36' C37' C38' 112.1(14) . . ?
C18' C39' C40' 114.1(15) . . ?
C39' C40' C41' 115.9(19) . . ?
C43B C42' C19' 120.0(18) . . ?
C19' C42' C43' 118.7(17) . . ?
C42' C43' C44' 112.6(19) . . ?
C42' C43B C44B 113.0(21) . . ?

loop_
_geom_bond_atom_site_label_1
_geom_bond_atom_site_label_2
_geom_bond_distance
_geom_bond_site_symmetry_2
_geom_bond_publ_flag
Ce N2' 2.411(9) . ?
Ce N7 2.412(8) . ?
Ce N17 2.413(10) . ?
Ce N12' 2.417(10) . ?
Ce N7' 2.423(9) . ?
Ce N2 2.424(10) . ?
Ce N17' 2.425(9) . ?
Ce N12 2.430(9) . ?
N1 C20 1.33(2) . ?
N1 C2 1.35(2) . ?
C2 N2 1.33(2) . ?
C2 C3 1.48(2) . ?
N2 C5 1.392(14) . ?
C3 C4 1.33(2) . ?
C3 C21 1.52(2) . ?
C4 C5 1.45(2) . ?
C4 C24 1.52(2) . ?
C5 N6 1.35(2) . ?
N6 C7 1.34(2) . ?
C7 N7 1.41(2) . ?
C7 C8 1.42(2) . ?
N7 C10 1.34(2) . ?
C8 C9 1.42(2) . ?
C8 C27 1.51(2) . ?
C9 C10 1.47(2) . ?
C9 C30 1.47(2) . ?
C10 N11 1.35(2) . ?
N11 C12 1.33(2) . ?
C12 N12 1.35(2) . ?
C12 C13 1.48(2) . ?
N12 C15 1.385(15) . ?
C13 C14 1.39(2) . ?
C13 C33 1.49(2) . ?
C14 C15 1.46(2) . ?
C14 C36 1.47(2) . ?
C15 N16 1.35(2) . ?
N16 C17 1.32(2) . ?
C17 N17 1.40(2) . ?
C17 C18 1.47(2) . ?
N17 C20 1.37(2) . ?
C18 C19 1.37(2) . ?
C18 C39 1.50(2) . ?
C19 C20 1.46(2) . ?
C19 C42 1.49(2) . ?
C21 C22 1.48(2) . ?
C22 C23 1.53(3) . ?
C24 C25 1.51(2) . ?
C25 C26 1.51(2) . ?
C27 C28 1.51(2) . ?
C28 C29 1.51(2) . ?
C30 C31 1.47(2) . ?
C31 C32 1.53(3) . ?
C33 C34 1.53(3) . ?
C34 C35 1.56(3) . ?
C36 C37 1.44(3) . ?
C37 C38 1.55(4) . ?
C39 C40 1.51(2) . ?
C40 C41 1.55(2) . ?
C42 C43 1.45(3) . ?
C43 C44 1.55(3) . ?
N1' C20' 1.32(2) . ?
N1' C2' 1.38(2) . ?
C2' N2' 1.34(2) . ?
C2' C3' 1.46(2) . ?
N2' C5' 1.398(15) . ?
C3' C4' 1.35(2) . ?
C3' C21' 1.51(2) . ?
C4' C5' 1.47(2) . ?
C4' C24' 1.50(2) . ?
C5' N6' 1.36(2) . ?
N6' C7' 1.32(2) . ?
C7' N7' 1.38(2) . ?
C7' C8' 1.45(2) . ?
N7' C10' 1.35(2) . ?
C8' C9' 1.32(2) . ?
C8' C27' 1.53(2) . ?
C9' C10' 1.43(2) . ?
C9' C30' 1.55(2) . ?
C10' N11' 1.35(2) . ?
N11' C12' 1.37(2) . ?
C12' N12' 1.37(2) . ?
C12' C13' 1.44(2) . ?
N12' C15' 1.38(2) . ?
C13' C14' 1.36(2) . ?
C13' C33' 1.508(10) . ?
C14' C15' 1.44(2) . ?
C14' C36' 1.51(2) . ?
C15' N16' 1.32(2) . ?
N16' C17' 1.31(2) . ?
C17' N17' 1.39(2) . ?
C17' C18' 1.45(2) . ?
N17' C20' 1.36(2) . ?
C18' C19' 1.36(2) . ?
C18' C39' 1.48(2) . ?
C19' C20' 1.46(2) . ?
C19' C42' 1.484(10) . ?
C21' C22' 1.55(3) . ?
C22' C23' 1.52(2) . ?
C24' C25' 1.49(2) . ?
C25' C26' 1.55(3) . ?
C27' C28' 1.47(2) . ?
C28' C29' 1.52(2) . ?
C30' C31' 1.46(3) . ?
C31' C32' 1.51(3) . ?
C33' C34' 1.514(10) . ?
C34' C35' 1.499(10) . ?
C36' C37' 1.47(2) . ?
C37' C38' 1.47(2) . ?
C39' C40' 1.49(2) . ?
C40' C41' 1.49(2) . ?
C42' C43B 1.483(11) . ?
C42' C43' 1.488(11) . ?
C43' C44' 1.497(11) . ?
C43B C44B 1.504(11) . ?
